data_1512836
loop_
_publ_author_name
'Suvra Acharya'
'Ambica Kejriwal'
'Achintesh Narayan Biswas'
'Purak Das'
'Debatra Narayan Neogi'
'Pinaki Bandyopadhyay'

_publ_section_title
;
 Synthesis, characterization, X-ray structure and spectroscopic study of
 platinum(II) complexes with tridentate diazene ligands having O,N,S donor
 set
;
_journal_name_full
;
Inorganica Chimica Acta
;
_journal_page_first 757
_journal_page_last 764
_journal_paper_doi 10.1016/j.ica.2012.09.041
_journal_volume 394
_journal_year 2013
_chemical_formula_moiety 'C19 H17 Cl N2 O Pt S'
_chemical_formula_sum 'C19 H17 Cl N2 O Pt S'
_chemical_formula_weight 551.95
_space_group_IT_number 14
_symmetry_cell_setting monoclinic
_symmetry_space_group_name_Hall '-P 2yn'
_symmetry_space_group_name_H-M 'P 1 21/n 1'
_atom_sites_solution_hydrogens geom
_atom_sites_solution_primary direct
_atom_sites_solution_secondary difmap
_cell_angle_alpha 90.00
_cell_angle_beta 108.213(2)
_cell_angle_gamma 90.00
_cell_formula_units_Z 4
_cell_length_a 12.2720(4)
_cell_length_b 8.9594(3)
_cell_length_c 17.5851(6)
_cell_measurement_temperature 293(2)
_cell_volume 1836.61(11)
_computing_cell_refinement 'Bruker SMART'
_computing_data_collection 'Bruker SMART'
_computing_data_reduction 'Bruker SAINT'
_computing_molecular_graphics 'Bruker SHELXTL'
_computing_publication_material 'Bruker SHELXTL'
_computing_structure_refinement 'SHELXL-97 (Sheldrick, 1997)'
_computing_structure_solution 'Bruker SHELXTL'
_diffrn_ambient_temperature 293(2)
_diffrn_measured_fraction_theta_full 1.000
_diffrn_measured_fraction_theta_max 1.000
_diffrn_radiation_monochromator graphite
_diffrn_radiation_source 'fine-focus sealed tube'
_diffrn_radiation_type MoK\a
_diffrn_radiation_wavelength 0.71073
_diffrn_reflns_av_R_equivalents 0.0359
_diffrn_reflns_av_sigmaI/netI 0.0214
_diffrn_reflns_limit_h_max 14
_diffrn_reflns_limit_h_min -13
_diffrn_reflns_limit_k_max 10
_diffrn_reflns_limit_k_min -10
_diffrn_reflns_limit_l_max 19
_diffrn_reflns_limit_l_min -20
_diffrn_reflns_number 22771
_diffrn_reflns_theta_full 25.00
_diffrn_reflns_theta_max 25.00
_diffrn_reflns_theta_min 1.79
_exptl_absorpt_coefficient_mu 7.908
_exptl_absorpt_correction_T_max 0.421
_exptl_absorpt_correction_T_min 0.218
_exptl_absorpt_correction_type multi-scan
_exptl_absorpt_process_details '(SADABS; Sheldrick, 1996)'
_exptl_crystal_colour Pink
_exptl_crystal_density_diffrn 1.996
_exptl_crystal_density_method 'not measured'
_exptl_crystal_description Needle
_exptl_crystal_F_000 1056
_exptl_crystal_size_max 0.31
_exptl_crystal_size_mid 0.17
_exptl_crystal_size_min 0.11
_refine_diff_density_max 0.635
_refine_diff_density_min -0.659
_refine_diff_density_rms 0.096
_refine_ls_extinction_method none
_refine_ls_goodness_of_fit_ref 1.064
_refine_ls_hydrogen_treatment constr
_refine_ls_matrix_type full
_refine_ls_number_parameters 227
_refine_ls_number_reflns 3224
_refine_ls_number_restraints 0
_refine_ls_restrained_S_all 1.064
_refine_ls_R_factor_all 0.0222
_refine_ls_R_factor_gt 0.0184
_refine_ls_shift/su_max 0.002
_refine_ls_shift/su_mean 0.000
_refine_ls_structure_factor_coef Fsqd
_refine_ls_weighting_details 'calc w=1/[\s^2^(Fo^2^)+(0.0258P)^2^+0.7060P] where P=(Fo^2^+2Fc^2^)/3'
_refine_ls_weighting_scheme calc
_refine_ls_wR_factor_gt 0.0472
_refine_ls_wR_factor_ref 0.0489
_reflns_number_gt 2905
_reflns_number_total 3224
_reflns_threshold_expression >2sigma(I)
_cod_data_source_file ICA-2013-394-757-764-1.cif
_cod_data_source_block ptonspran-1
_cod_depositor_comments
;
The following automatic conversions were performed:

'_exptl_absorpt_correction_type' value 'Multi-scan' changed to
'multi-scan' according to the built-in table from CIF Core dictionary
named 'cif_core.dic' version 2.4.1 from 2010-06-29.

Automatic conversion script
Id: cif_fix_values 1891 2012-01-12 08:04:46Z andrius 
;
_cod_original_sg_symbol_H-M 'P 21/n'
_cod_database_code 1512836

loop_
_symmetry_equiv_pos_as_xyz
'x, y, z'
'-x+1/2, y+1/2, -z+1/2'
'-x, -y, -z'
'x-1/2, -y-1/2, z-1/2'

loop_
_atom_site_label
_atom_site_type_symbol
_atom_site_fract_x
_atom_site_fract_y
_atom_site_fract_z
_atom_site_U_iso_or_equiv
_atom_site_adp_type
_atom_site_occupancy
_atom_site_symmetry_multiplicity
_atom_site_calc_flag
_atom_site_refinement_flags
C18 C 0.9576(3) 1.0820(4) 0.2222(2) 0.0611(10) Uani 1 1 d .
H18A H 0.9379 1.1232 0.1686 0.073 Uiso 1 1 calc R
H18B H 1.0190 1.0102 0.2283 0.073 Uiso 1 1 calc R
C5 C 1.3511(3) 0.4108(5) 0.0224(3) 0.0650(10) Uani 1 1 d .
H5 H 1.4093 0.3407 0.0410 0.078 Uiso 1 1 calc R
C17 C 0.8552(3) 1.0049(4) 0.2328(2) 0.0607(10) Uani 1 1 d .
H17A H 0.7927 1.0762 0.2215 0.073 Uiso 1 1 calc R
H17B H 0.8733 0.9760 0.2885 0.073 Uiso 1 1 calc R
C7 C 1.2479(4) 0.5817(5) -0.0778(2) 0.0716(11) Uani 1 1 d .
H7 H 1.2372 0.6272 -0.1271 0.086 Uiso 1 1 calc R
C13 C 0.7163(3) 0.9980(4) 0.0303(3) 0.0692(11) Uani 1 1 d .
H13 H 0.6614 1.0348 0.0518 0.083 Uiso 1 1 calc R
C6 C 1.3363(4) 0.4800(5) -0.0492(3) 0.0762(12) Uani 1 1 d .
H6 H 1.3854 0.4589 -0.0788 0.091 Uiso 1 1 calc R
C14 C 0.7148(4) 1.0383(5) -0.0450(3) 0.0779(13) Uani 1 1 d .
H14 H 0.6582 1.1026 -0.0750 0.093 Uiso 1 1 calc R
C19 C 0.9987(5) 1.2064(5) 0.2831(3) 0.0834(14) Uani 1 1 d .
H19A H 0.9361 1.2727 0.2802 0.125 Uiso 1 1 calc R
H19B H 1.0593 1.2607 0.2718 0.125 Uiso 1 1 calc R
H19C H 1.0267 1.1643 0.3359 0.125 Uiso 1 1 calc R
C15 C 0.7965(4) 0.9846(5) -0.0771(2) 0.0754(13) Uani 1 1 d .
H15 H 0.7950 1.0147 -0.1280 0.090 Uiso 1 1 calc R
Pt1 Pt 0.953787(10) 0.684711(14) 0.195041(7) 0.04236(7) Uani 1 1 d .
S1 S 0.80493(8) 0.83958(10) 0.17089(6) 0.0536(2) Uani 1 1 d .
Cl1 Cl 0.94094(8) 0.63010(12) 0.32088(5) 0.0603(2) Uani 1 1 d .
N1 N 1.0364(3) 0.6895(3) 0.05577(16) 0.0450(7) Uani 1 1 d .
N2 N 0.9639(2) 0.7383(3) 0.08978(15) 0.0433(6) Uani 1 1 d .
O1 O 1.0844(2) 0.5417(3) 0.21656(13) 0.0507(6) Uani 1 1 d .
C1 C 1.1177(3) 0.5870(3) 0.08975(18) 0.0432(7) Uani 1 1 d .
C3 C 1.2284(3) 0.4081(4) 0.1894(2) 0.0558(9) Uani 1 1 d .
H3 H 1.2419 0.3600 0.2384 0.067 Uiso 1 1 calc R
C11 C 0.8821(3) 0.8435(4) 0.0420(2) 0.0482(8) Uani 1 1 d .
C2 C 1.1391(3) 0.5165(3) 0.16602(19) 0.0452(8) Uani 1 1 d .
C10 C 1.1908(3) 0.5497(4) 0.04034(19) 0.0471(8) Uani 1 1 d .
C9 C 1.2795(3) 0.4444(4) 0.0683(2) 0.0528(9) Uani 1 1 d .
C4 C 1.2943(3) 0.3728(4) 0.1433(2) 0.0575(9) Uani 1 1 d .
H4 H 1.3506 0.3000 0.1608 0.069 Uiso 1 1 calc R
C16 C 0.8802(3) 0.8867(4) -0.0345(2) 0.0584(9) Uani 1 1 d .
H16 H 0.9346 0.8501 -0.0566 0.070 Uiso 1 1 calc R
C8 C 1.1758(3) 0.6164(4) -0.0342(2) 0.0585(9) Uani 1 1 d .
H8 H 1.1167 0.6847 -0.0544 0.070 Uiso 1 1 calc R
C12 C 0.8018(3) 0.9007(4) 0.0745(2) 0.0512(9) Uani 1 1 d .

loop_
_atom_site_aniso_label
_atom_site_aniso_U_11
_atom_site_aniso_U_22
_atom_site_aniso_U_33
_atom_site_aniso_U_23
_atom_site_aniso_U_13
_atom_site_aniso_U_12
C18 0.064(3) 0.053(2) 0.068(2) -0.0008(19) 0.0227(18) -0.0018(18)
C5 0.054(2) 0.073(3) 0.073(3) -0.016(2) 0.027(2) -0.001(2)
C17 0.058(2) 0.065(2) 0.064(2) -0.0139(19) 0.0257(18) 0.0035(19)
C7 0.087(3) 0.076(3) 0.064(2) -0.002(2) 0.043(2) -0.007(2)
C13 0.058(3) 0.066(2) 0.074(3) -0.007(2) 0.006(2) 0.010(2)
C6 0.077(3) 0.089(3) 0.079(3) -0.016(3) 0.048(2) -0.003(3)
C14 0.073(3) 0.065(3) 0.075(3) 0.007(2) -0.006(2) 0.014(2)
C19 0.098(4) 0.059(3) 0.092(3) -0.013(2) 0.029(3) -0.015(2)
C15 0.091(3) 0.069(3) 0.054(2) 0.009(2) 0.005(2) 0.004(2)
Pt1 0.04118(10) 0.04621(10) 0.04156(9) -0.00250(5) 0.01562(6) -0.00515(5)
S1 0.0408(5) 0.0608(5) 0.0613(6) -0.0050(4) 0.0190(4) -0.0029(4)
Cl1 0.0581(6) 0.0784(6) 0.0512(5) 0.0036(5) 0.0267(4) -0.0093(5)
N1 0.0480(17) 0.0466(16) 0.0406(15) -0.0041(12) 0.0140(13) -0.0073(13)
N2 0.0406(15) 0.0452(15) 0.0442(15) -0.0018(13) 0.0132(12) -0.0005(13)
O1 0.0548(14) 0.0570(14) 0.0440(12) 0.0054(11) 0.0207(11) 0.0073(11)
C1 0.0462(19) 0.0412(17) 0.0430(17) -0.0045(14) 0.0151(14) -0.0044(15)
C3 0.058(2) 0.060(2) 0.0468(19) 0.0016(17) 0.0113(17) 0.0087(18)
C11 0.050(2) 0.0435(18) 0.0434(19) -0.0048(15) 0.0040(15) -0.0053(15)
C2 0.048(2) 0.0432(17) 0.0438(18) -0.0043(14) 0.0131(15) -0.0037(15)
C10 0.050(2) 0.0483(18) 0.0449(18) -0.0085(15) 0.0175(15) -0.0097(16)
C9 0.047(2) 0.056(2) 0.056(2) -0.0176(18) 0.0182(16) -0.0075(18)
C4 0.051(2) 0.061(2) 0.055(2) -0.0063(18) 0.0095(17) 0.0088(19)
C16 0.063(2) 0.061(2) 0.048(2) 0.0031(17) 0.0131(17) 0.0006(19)
C8 0.065(2) 0.061(2) 0.058(2) -0.0006(18) 0.0315(19) 0.000(2)
C12 0.0410(19) 0.052(2) 0.055(2) -0.0062(16) 0.0073(16) -0.0010(16)

loop_
_atom_type_symbol
_atom_type_description
_atom_type_scat_dispersion_real
_atom_type_scat_dispersion_imag
_atom_type_scat_source
C C 0.0033 0.0016 'International Tables Vol C Tables 4.2.6.8 and 6.1.1.4'
H H 0.0000 0.0000 'International Tables Vol C Tables 4.2.6.8 and 6.1.1.4'
N N 0.0061 0.0033 'International Tables Vol C Tables 4.2.6.8 and 6.1.1.4'
O O 0.0106 0.0060 'International Tables Vol C Tables 4.2.6.8 and 6.1.1.4'
S S 0.1246 0.1234 'International Tables Vol C Tables 4.2.6.8 and 6.1.1.4'
Cl Cl 0.1484 0.1585 'International Tables Vol C Tables 4.2.6.8 and 6.1.1.4'
Pt Pt -1.7033 8.3905 'International Tables Vol C Tables 4.2.6.8 and 6.1.1.4'

loop_
_geom_angle_atom_site_label_1
_geom_angle_atom_site_label_2
_geom_angle_atom_site_label_3
_geom_angle
C17 C18 C19 110.9(3)
C17 C18 H18A 109.5
C19 C18 H18A 109.5
C17 C18 H18B 109.5
C19 C18 H18B 109.5
H18A C18 H18B 108.0
C6 C5 C9 120.6(4)
C6 C5 H5 119.7
C9 C5 H5 119.7
C18 C17 S1 116.1(3)
C18 C17 H17A 108.3
S1 C17 H17A 108.3
C18 C17 H17B 108.3
S1 C17 H17B 108.3
H17A C17 H17B 107.4
C8 C7 C6 120.9(4)
C8 C7 H7 119.5
C6 C7 H7 119.5
C14 C13 C12 118.9(4)
C14 C13 H13 120.6
C12 C13 H13 120.6
C5 C6 C7 119.8(4)
C5 C6 H6 120.1
C7 C6 H6 120.1
C13 C14 C15 120.8(4)
C13 C14 H14 119.6
C15 C14 H14 119.6
C18 C19 H19A 109.5
C18 C19 H19B 109.5
H19A C19 H19B 109.5
C18 C19 H19C 109.5
H19A C19 H19C 109.5
H19B C19 H19C 109.5
C16 C15 C14 120.8(4)
C16 C15 H15 119.6
C14 C15 H15 119.6
N2 Pt1 O1 92.99(10)
N2 Pt1 S1 87.58(8)
O1 Pt1 S1 178.54(7)
N2 Pt1 Cl1 177.95(8)
O1 Pt1 Cl1 88.49(7)
S1 Pt1 Cl1 90.98(4)
C12 S1 C17 102.81(17)
C12 S1 Pt1 98.40(12)
C17 S1 Pt1 106.70(13)
N2 N1 C1 123.1(3)
N1 N2 C11 114.0(3)
N1 N2 Pt1 127.7(2)
C11 N2 Pt1 118.3(2)
C2 O1 Pt1 122.9(2)
N1 C1 C2 127.5(3)
N1 C1 C10 113.4(3)
C2 C1 C10 119.1(3)
C4 C3 C2 122.5(3)
C4 C3 H3 118.8
C2 C3 H3 118.8
C12 C11 C16 119.8(3)
C12 C11 N2 117.3(3)
C16 C11 N2 122.8(3)
O1 C2 C3 116.1(3)
O1 C2 C1 125.8(3)
C3 C2 C1 118.1(3)
C8 C10 C9 118.3(3)
C8 C10 C1 122.1(3)
C9 C10 C1 119.6(3)
C5 C9 C10 120.0(4)
C5 C9 C4 121.0(4)
C10 C9 C4 119.0(3)
C3 C4 C9 121.6(3)
C3 C4 H4 119.2
C9 C4 H4 119.2
C15 C16 C11 119.0(4)
C15 C16 H16 120.5
C11 C16 H16 120.5
C7 C8 C10 120.4(4)
C7 C8 H8 119.8
C10 C8 H8 119.8
C11 C12 C13 120.7(4)
C11 C12 S1 118.4(3)
C13 C12 S1 120.8(3)

loop_
_geom_bond_atom_site_label_1
_geom_bond_atom_site_label_2
_geom_bond_distance
C18 C17 1.496(5)
C18 C19 1.519(6)
C18 H18A 0.9700
C18 H18B 0.9700
C5 C6 1.365(6)
C5 C9 1.398(5)
C5 H5 0.9300
C17 S1 1.828(4)
C17 H17A 0.9700
C17 H17B 0.9700
C7 C8 1.374(5)
C7 C6 1.386(6)
C7 H7 0.9300
C13 C14 1.367(6)
C13 C12 1.399(5)
C13 H13 0.9300
C6 H6 0.9300
C14 C15 1.381(6)
C14 H14 0.9300
C19 H19A 0.9600
C19 H19B 0.9600
C19 H19C 0.9600
C15 C16 1.380(6)
C15 H15 0.9300
Pt1 N2 1.954(3)
Pt1 O1 1.993(2)
Pt1 S1 2.2266(10)
Pt1 Cl1 2.3194(9)
S1 C12 1.771(4)
N1 N2 1.293(4)
N1 C1 1.350(4)
N2 C11 1.441(4)
O1 C2 1.291(4)
C1 C2 1.431(4)
C1 C10 1.469(5)
C3 C4 1.350(5)
C3 C2 1.425(5)
C3 H3 0.9300
C11 C12 1.382(5)
C11 C16 1.394(5)
C10 C8 1.400(5)
C10 C9 1.408(5)
C9 C4 1.426(5)
C4 H4 0.9300
C16 H16 0.9300
C8 H8 0.9300

loop_
_geom_torsion_atom_site_label_1
_geom_torsion_atom_site_label_2
_geom_torsion_atom_site_label_3
_geom_torsion_atom_site_label_4
_geom_torsion
C19 C18 C17 S1 -173.7(3)
C9 C5 C6 C7 -1.6(6)
C8 C7 C6 C5 1.3(7)
C12 C13 C14 C15 -0.3(6)
C13 C14 C15 C16 1.3(7)
C18 C17 S1 C12 -47.4(3)
C18 C17 S1 Pt1 55.6(3)
N2 Pt1 S1 C12 -0.09(13)
O1 Pt1 S1 C12 -113(3)
Cl1 Pt1 S1 C12 178.46(11)
N2 Pt1 S1 C17 -106.24(16)
O1 Pt1 S1 C17 141(3)
Cl1 Pt1 S1 C17 72.30(14)
C1 N1 N2 C11 -178.1(3)
C1 N1 N2 Pt1 1.4(4)
O1 Pt1 N2 N1 -1.0(3)
S1 Pt1 N2 N1 -179.7(3)
Cl1 Pt1 N2 N1 135(2)
O1 Pt1 N2 C11 178.5(2)
S1 Pt1 N2 C11 -0.2(2)
Cl1 Pt1 N2 C11 -45(2)
N2 Pt1 O1 C2 -0.4(3)
S1 Pt1 O1 C2 112(3)
Cl1 Pt1 O1 C2 -179.0(2)
N2 N1 C1 C2 -0.2(5)
N2 N1 C1 C10 -179.4(3)
N1 N2 C11 C12 -180.0(3)
Pt1 N2 C11 C12 0.5(4)
N1 N2 C11 C16 1.0(5)
Pt1 N2 C11 C16 -178.6(3)
Pt1 O1 C2 C3 -178.4(2)
Pt1 O1 C2 C1 1.5(4)
C4 C3 C2 O1 -178.6(3)
C4 C3 C2 C1 1.5(5)
N1 C1 C2 O1 -1.4(5)
C10 C1 C2 O1 177.8(3)
N1 C1 C2 C3 178.5(3)
C10 C1 C2 C3 -2.3(5)
N1 C1 C10 C8 0.4(4)
C2 C1 C10 C8 -178.9(3)
N1 C1 C10 C9 180.0(3)
C2 C1 C10 C9 0.7(5)
C6 C5 C9 C10 0.4(6)
C6 C5 C9 C4 -180.0(4)
C8 C10 C9 C5 1.1(5)
C1 C10 C9 C5 -178.5(3)
C8 C10 C9 C4 -178.5(3)
C1 C10 C9 C4 1.8(5)
C2 C3 C4 C9 1.1(6)
C5 C9 C4 C3 177.6(4)
C10 C9 C4 C3 -2.8(5)
C14 C15 C16 C11 -0.6(6)
C12 C11 C16 C15 -1.1(5)
N2 C11 C16 C15 178.0(3)
C6 C7 C8 C10 0.3(6)
C9 C10 C8 C7 -1.4(5)
C1 C10 C8 C7 178.2(3)
C16 C11 C12 C13 2.1(5)
N2 C11 C12 C13 -177.0(3)
C16 C11 C12 S1 178.5(3)
N2 C11 C12 S1 -0.6(4)
C14 C13 C12 C11 -1.4(6)
C14 C13 C12 S1 -177.7(3)
C17 S1 C12 C11 109.8(3)
Pt1 S1 C12 C11 0.4(3)
C17 S1 C12 C13 -73.8(3)
Pt1 S1 C12 C13 176.8(3)
